data_7720058
loop_
_publ_author_name
'Bai, Pengtao'
'Liu, Yuzan'
'Fang, Li'
'Li, Ying'
'Wang, Jiahao'
'Cai, Yougen'
'Chen, Lei'
'Zhao, Jia-Jia'
'Song, Heng'
'Zong, Luyi'
'Xu, Chen'

_publ_section_title
;
 Electronically and sterically varied tungsten carbonyls applied to the
 selective dearomatization of N-heteroarenes.
;
_journal_issue 8
_journal_name_full 'Dalton transactions (Cambridge, England : 2003)'
_journal_page_first 3454
_journal_page_last 3459
_journal_paper_doi 10.1039/d6dt00164e
_journal_volume 55
_journal_year 2026
_chemical_formula_moiety 'C24 H24 N2 O4 W'
_chemical_formula_sum 'C24 H24 N2 O4 W'
_chemical_formula_weight 588.30
_space_group_crystal_system monoclinic
_space_group_IT_number 14
_space_group_name_Hall '-P 2ybc'
_space_group_name_H-M_alt 'P 1 21/c 1'
_atom_sites_solution_hydrogens geom
_atom_sites_solution_primary dual
_audit_creation_date 2025-03-11
_audit_creation_method
;
Olex2 1.5
(compiled 2022.04.07 svn.rca3783a0 for OlexSys, GUI svn.r6498)
;
_audit_update_record
;
2025-06-12 deposited with the CCDC.	2026-01-23 downloaded from the CCDC.
;
_cell_angle_alpha 90
_cell_angle_beta 104.30(2)
_cell_angle_gamma 90
_cell_formula_units_Z 4
_cell_length_a 12.344(4)
_cell_length_b 9.316(4)
_cell_length_c 21.158(9)
_cell_measurement_reflns_used 1474
_cell_measurement_temperature 296.15
_cell_measurement_theta_max 20.971
_cell_measurement_theta_min 2.772
_cell_volume 2357.7(16)
_computing_cell_refinement 'SAINT V8.40B (?, 2016)'
_computing_data_reduction 'SAINT V8.40B (?, 2016)'
_computing_molecular_graphics 'Olex2 1.5 (Dolomanov et al., 2009)'
_computing_publication_material 'Olex2 1.5 (Dolomanov et al., 2009)'
_computing_structure_refinement 'SHELXL 2018/3 (Sheldrick, 2015)'
_computing_structure_solution 'SHELXT 2018/2 (Sheldrick, 2018)'
_diffrn_ambient_temperature 296.15
_diffrn_measured_fraction_theta_full 0.997
_diffrn_measured_fraction_theta_max 0.997
_diffrn_measurement_device_type 'Bruker APEX-II CCD'
_diffrn_radiation_type MoK\a
_diffrn_radiation_wavelength 0.71073
_diffrn_reflns_av_R_equivalents 0.0683
_diffrn_reflns_av_unetI/netI 0.0993
_diffrn_reflns_Laue_measured_fraction_full 0.997
_diffrn_reflns_Laue_measured_fraction_max 0.997
_diffrn_reflns_limit_h_max 15
_diffrn_reflns_limit_h_min -15
_diffrn_reflns_limit_k_max 6
_diffrn_reflns_limit_k_min -11
_diffrn_reflns_limit_l_max 26
_diffrn_reflns_limit_l_min -19
_diffrn_reflns_number 11704
_diffrn_reflns_point_group_measured_fraction_full 0.997
_diffrn_reflns_point_group_measured_fraction_max 0.997
_diffrn_reflns_theta_full 25.242
_diffrn_reflns_theta_max 26.368
_diffrn_reflns_theta_min 1.702
_diffrn_source_current 30.0
_diffrn_source_power 1.35
_diffrn_source_voltage 45.0
_exptl_absorpt_coefficient_mu 4.930
_exptl_absorpt_correction_T_max 0.7456
_exptl_absorpt_correction_T_min 0.6196
_exptl_absorpt_correction_type multi-scan
_exptl_absorpt_process_details
;
 SADABS 2016/2: Krause, L., Herbst-Irmer, R., Sheldrick G.M. & Stalke D.,
 J. Appl. Cryst. 48 (2015) 3-10
;
_exptl_crystal_colour black
_exptl_crystal_density_diffrn 1.657
_exptl_crystal_description block
_exptl_crystal_F_000 1152
_refine_diff_density_max 0.764
_refine_diff_density_min -1.489
_refine_diff_density_rms 0.169
_refine_ls_extinction_method none
_refine_ls_goodness_of_fit_ref 1.013
_refine_ls_hydrogen_treatment constr
_refine_ls_matrix_type full
_refine_ls_number_parameters 286
_refine_ls_number_reflns 4812
_refine_ls_number_restraints 0
_refine_ls_restrained_S_all 1.013
_refine_ls_R_factor_all 0.0981
_refine_ls_R_factor_gt 0.0462
_refine_ls_shift/su_max 0.001
_refine_ls_shift/su_mean 0.000
_refine_ls_structure_factor_coef Fsqd
_refine_ls_weighting_details 'w=1/[\s^2^(Fo^2^)+(0.0273P)^2^+0.3553P] where P=(Fo^2^+2Fc^2^)/3'
_refine_ls_weighting_scheme calc
_refine_ls_wR_factor_gt 0.0775
_refine_ls_wR_factor_ref 0.0914
_reflns_Friedel_coverage 0.000
_reflns_number_gt 3054
_reflns_number_total 4812
_reflns_threshold_expression 'I > 2\s(I)'
_cod_data_source_file d6dt00164e2.cif
_cod_data_source_block yh_31_2_0m
_cod_depositor_comments 'Adding full bibliography for 7720057--7720059.cif.'
_cod_database_code 7720058
_shelx_shelxl_version_number 2018/3
_shelx_space_group_comment
;
The symmetry employed for this shelxl refinement is uniquely defined
by the following loop, which should always be used as a source of
symmetry information in preference to the above space-group names.
They are only intended as comments.
;
_olex2_refinement_description
;
1. Others
 Fixed Uiso: H00A(0.072) H00B(0.072) H00C(0.072) H00D(0.083) H00E(0.083)
 H00F(0.083) H00J(0.077) H00L(0.089) H00G(0.099) H00H(0.099) H00I(0.099)
 H00P(0.1) H00K(0.113) H00M(0.113) H00N(0.113) H00O(0.105) H00Q(0.105)
 H00R(0.105) H00S(0.107) H00T(0.107) H00U(0.107) H00V(0.094) H00W(0.107)
 H00X(0.089)
 Fixed X: H00A(0.094397) H00B(0.21839) H00C(0.1727) H00D(0.280235)
 H00E(0.149854) H00F(0.222188) H00J(0.33205) H00L(0.019876) H00G(0.43712)
 H00H(0.4451) H00I(0.385711) H00P(0.165616) H00K(0.451225) H00M(0.544134)
 H00N(0.490171) H00O(-0.00608) H00Q(-0.067439) H00R(0.012522) H00S(0.073918)
 H00T(0.028084) H00U(0.069531) H00V(0.480574) H00W(0.346901) H00X(0.17147)
 Fixed Y: H00A(0.222324) H00B(0.169573) H00C(0.288075) H00D(0.123432)
 H00E(0.139644) H00F(0.179982) H00J(0.588641) H00L(0.699347) H00G(0.521187)
 H00H(0.456835) H00I(0.369927) H00P(0.689756) H00K(0.270246) H00M(0.316621)
 H00N(0.430778) H00O(0.508716) H00Q(0.623577) H00R(0.672652) H00S(0.595134)
 H00T(0.444433) H00U(0.469147) H00V(0.329512) H00W(0.371615) H00X(0.450166)
 Fixed Z: H00A(0.149385) H00B(0.161198) H00C(0.108785) H00D(0.287113)
 H00E(0.27073) H00F(0.340334) H00J(0.007477) H00L(0.003923) H00G(0.159219)
 H00H(0.092056) H00I(0.137333) H00P(-0.044867) H00K(0.347543) H00M(0.409038)
 H00N(0.356175) H00O(0.13865) H00Q(0.088227) H00R(0.154336) H00S(0.382428)
 H00T(0.396208) H00U(0.332739) H00V(0.505021) H00W(0.559916) H00X(0.504498)
;
_olex2_submission_special_instructions 'No special instructions were received'

loop_
_space_group_symop_operation_xyz
'x, y, z'
'-x, y+1/2, -z+1/2'
'-x, -y, -z'
'x, -y-1/2, z-1/2'

loop_
_atom_site_label
_atom_site_type_symbol
_atom_site_fract_x
_atom_site_fract_y
_atom_site_fract_z
_atom_site_U_iso_or_equiv
_atom_site_adp_type
_atom_site_occupancy
_atom_site_site_symmetry_order
_atom_site_calc_flag
_atom_site_refinement_flags_posn
_atom_site_refinement_flags_adp
_atom_site_refinement_flags_occupancy
_atom_site_disorder_assembly
_atom_site_disorder_group
W001 W 0.27582(2) 0.65509(3) 0.26748(2) 0.03587(11) Uani 1 1 d . . . . .
N002 N 0.2572(4) 0.4412(6) 0.3104(3) 0.0357(15) Uani 1 1 d . . . . .
N003 N 0.2199(5) 0.4992(6) 0.1882(3) 0.0362(15) Uani 1 1 d . . . . .
O004 O 0.5349(5) 0.6560(8) 0.2762(3) 0.080(2) Uani 1 1 d . . . . .
C005 C 0.2060(5) 0.3651(8) 0.2015(4) 0.0354(18) Uani 1 1 d . . . . .
C006 C 0.2295(6) 0.3301(8) 0.2723(4) 0.0374(18) Uani 1 1 d . . . . .
O007 O 0.0533(5) 0.8103(7) 0.2762(3) 0.077(2) Uani 1 1 d . . . . .
C008 C 0.1696(6) 0.2510(8) 0.1506(4) 0.048(2) Uani 1 1 d . . . . .
H00A H 0.094397 0.222324 0.149385 0.072 Uiso 1 1 calc R U . . .
H00B H 0.218390 0.169573 0.161198 0.072 Uiso 1 1 calc R U . . .
H00C H 0.172700 0.288075 0.108785 0.072 Uiso 1 1 calc R U . . .
O009 O 0.2765(6) 0.9131(7) 0.1713(3) 0.081(2) Uani 1 1 d . . . . .
O00A O 0.3596(5) 0.8299(8) 0.3975(3) 0.090(2) Uani 1 1 d . . . . .
C00B C 0.4404(7) 0.6426(9) 0.2716(4) 0.054(2) Uani 1 1 d . . . . .
C00C C 0.2003(6) 0.5450(8) 0.1206(3) 0.0379(18) Uani 1 1 d . . . . .
C00D C 0.1290(7) 0.7399(9) 0.2713(4) 0.049(2) Uani 1 1 d . . . . .
C00E C 0.2887(7) 0.5345(9) 0.0897(4) 0.048(2) Uani 1 1 d . . . . .
C00F C 0.2817(6) 0.4189(8) 0.3810(4) 0.0417(19) Uani 1 1 d . . . . .
C00G C 0.0965(7) 0.6022(9) 0.0891(4) 0.048(2) Uani 1 1 d . . . . .
C00H C 0.3882(7) 0.3763(9) 0.4146(4) 0.055(2) Uani 1 1 d . . . . .
C00I C 0.2196(7) 0.1799(8) 0.2946(4) 0.055(2) Uani 1 1 d . . . . .
H00D H 0.280235 0.123432 0.287113 0.083 Uiso 1 1 calc R U . . .
H00E H 0.149854 0.139644 0.270730 0.083 Uiso 1 1 calc R U . . .
H00F H 0.222188 0.179982 0.340334 0.083 Uiso 1 1 calc R U . . .
C00J C 0.2737(9) 0.5915(10) 0.0281(4) 0.064(3) Uani 1 1 d . . . . .
H00J H 0.332050 0.588641 0.007477 0.077 Uiso 1 1 calc R U . . .
C00K C 0.2785(7) 0.8200(9) 0.2088(4) 0.049(2) Uani 1 1 d . . . . .
C00L C 0.0870(8) 0.6577(11) 0.0262(5) 0.074(3) Uani 1 1 d . . . . .
H00L H 0.019876 0.699347 0.003923 0.089 Uiso 1 1 calc R U . . .
C00M C 0.3270(7) 0.7648(10) 0.3485(4) 0.054(2) Uani 1 1 d . . . . .
C00N C 0.1991(7) 0.4480(9) 0.4142(4) 0.053(2) Uani 1 1 d . . . . .
C00O C 0.3994(6) 0.4641(10) 0.1226(4) 0.066(3) Uani 1 1 d . . . . .
H00G H 0.437120 0.521187 0.159219 0.099 Uiso 1 1 calc R U . . .
H00H H 0.445100 0.456835 0.092056 0.099 Uiso 1 1 calc R U . . .
H00I H 0.385711 0.369927 0.137333 0.099 Uiso 1 1 calc R U . . .
C00P C 0.1743(10) 0.6520(12) -0.0032(5) 0.083(3) Uani 1 1 d . . . . .
H00P H 0.165616 0.689756 -0.044867 0.100 Uiso 1 1 calc R U . . .
C00Q C 0.4764(7) 0.3457(11) 0.3786(5) 0.076(3) Uani 1 1 d . . . . .
H00K H 0.451225 0.270246 0.347543 0.113 Uiso 1 1 calc R U . . .
H00M H 0.544134 0.316621 0.409038 0.113 Uiso 1 1 calc R U . . .
H00N H 0.490171 0.430778 0.356175 0.113 Uiso 1 1 calc R U . . .
C00R C 0.0003(6) 0.6017(10) 0.1204(5) 0.070(3) Uani 1 1 d . . . . .
H00O H -0.006080 0.508716 0.138650 0.105 Uiso 1 1 calc R U . . .
H00Q H -0.067439 0.623577 0.088227 0.105 Uiso 1 1 calc R U . . .
H00R H 0.012522 0.672652 0.154336 0.105 Uiso 1 1 calc R U . . .
C00S C 0.0819(7) 0.4934(10) 0.3781(5) 0.071(3) Uani 1 1 d . . . . .
H00S H 0.073918 0.595134 0.382428 0.107 Uiso 1 1 calc R U . . .
H00T H 0.028084 0.444433 0.396208 0.107 Uiso 1 1 calc R U . . .
H00U H 0.069531 0.469147 0.332739 0.107 Uiso 1 1 calc R U . . .
C00T C 0.4099(9) 0.3592(11) 0.4820(5) 0.078(3) Uani 1 1 d . . . . .
H00V H 0.480574 0.329512 0.505021 0.094 Uiso 1 1 calc R U . . .
C00U C 0.3306(11) 0.3848(12) 0.5150(5) 0.090(4) Uani 1 1 d . . . . .
H00W H 0.346901 0.371615 0.559916 0.107 Uiso 1 1 calc R U . . .
C00V C 0.2252(9) 0.4307(11) 0.4816(5) 0.074(3) Uani 1 1 d . . . . .
H00X H 0.171470 0.450166 0.504498 0.089 Uiso 1 1 calc R U . . .

loop_
_atom_site_aniso_label
_atom_site_aniso_U_11
_atom_site_aniso_U_22
_atom_site_aniso_U_33
_atom_site_aniso_U_23
_atom_site_aniso_U_13
_atom_site_aniso_U_12
W001 0.04216(17) 0.03283(17) 0.03294(17) -0.00279(19) 0.00992(12) -0.00051(19)
N002 0.038(3) 0.028(3) 0.041(4) 0.006(3) 0.011(3) 0.004(3)
N003 0.041(3) 0.035(4) 0.032(3) 0.001(3) 0.008(3) 0.004(3)
O004 0.050(4) 0.100(5) 0.092(5) -0.012(4) 0.022(3) -0.003(4)
C005 0.034(4) 0.036(5) 0.038(4) -0.006(4) 0.012(3) 0.000(4)
C006 0.039(4) 0.028(4) 0.046(5) 0.008(4) 0.012(4) -0.008(4)
O007 0.065(4) 0.071(5) 0.098(5) 0.000(4) 0.027(4) 0.028(3)
C008 0.052(5) 0.041(5) 0.049(5) -0.009(4) 0.010(4) -0.001(4)
O009 0.120(6) 0.042(4) 0.089(5) 0.014(4) 0.044(5) -0.004(4)
O00A 0.091(5) 0.120(6) 0.063(4) -0.051(5) 0.027(4) -0.030(5)
C00B 0.057(5) 0.055(6) 0.052(5) -0.001(5) 0.017(4) 0.007(5)
C00C 0.050(5) 0.034(4) 0.029(4) -0.005(4) 0.007(4) -0.005(4)
C00D 0.054(5) 0.045(5) 0.046(5) -0.001(4) 0.011(4) 0.004(5)
C00E 0.060(5) 0.046(5) 0.038(5) -0.003(4) 0.013(4) -0.007(4)
C00F 0.052(5) 0.043(5) 0.031(4) 0.007(4) 0.013(4) -0.003(4)
C00G 0.051(5) 0.046(5) 0.039(5) -0.007(4) -0.006(4) 0.007(4)
C00H 0.060(5) 0.051(6) 0.047(5) 0.004(5) 0.001(4) 0.010(5)
C00I 0.060(5) 0.046(6) 0.062(6) 0.012(5) 0.017(5) -0.006(4)
C00J 0.089(7) 0.063(6) 0.045(5) 0.008(5) 0.022(5) -0.002(6)
C00K 0.057(5) 0.037(5) 0.057(5) -0.013(4) 0.020(4) -0.005(4)
C00L 0.081(7) 0.079(7) 0.054(6) 0.003(6) 0.003(5) 0.010(6)
C00M 0.054(5) 0.053(6) 0.057(6) -0.010(5) 0.015(5) -0.012(5)
C00N 0.067(6) 0.036(5) 0.062(6) 0.003(5) 0.027(5) -0.005(4)
C00O 0.054(5) 0.073(6) 0.076(7) -0.010(6) 0.024(5) 0.000(5)
C00P 0.112(9) 0.093(8) 0.045(6) 0.014(6) 0.021(6) -0.005(8)
C00Q 0.061(6) 0.078(7) 0.080(7) 0.014(6) 0.003(5) 0.019(6)
C00R 0.043(5) 0.084(7) 0.076(7) -0.020(6) 0.002(5) 0.004(5)
C00S 0.060(6) 0.073(7) 0.092(8) 0.020(6) 0.041(6) 0.010(5)
C00T 0.090(7) 0.086(8) 0.049(6) 0.018(6) -0.002(6) 0.007(6)
C00U 0.135(10) 0.096(9) 0.039(6) 0.017(6) 0.024(7) -0.007(8)
C00V 0.101(8) 0.082(8) 0.050(6) 0.023(6) 0.039(6) 0.013(7)

loop_
_atom_type_symbol
_atom_type_description
_atom_type_scat_dispersion_real
_atom_type_scat_dispersion_imag
_atom_type_scat_source
C C 0.0033 0.0016 'International Tables Vol C Tables 4.2.6.8 and 6.1.1.4'
H H 0.0000 0.0000 'International Tables Vol C Tables 4.2.6.8 and 6.1.1.4'
N N 0.0061 0.0033 'International Tables Vol C Tables 4.2.6.8 and 6.1.1.4'
O O 0.0106 0.0060 'International Tables Vol C Tables 4.2.6.8 and 6.1.1.4'
W W -0.8490 6.8722 'International Tables Vol C Tables 4.2.6.8 and 6.1.1.4'

loop_
_geom_angle_atom_site_label_1
_geom_angle_atom_site_label_2
_geom_angle_atom_site_label_3
_geom_angle
_geom_angle_site_symmetry_1
_geom_angle_site_symmetry_3
_geom_angle_publ_flag
N003 W001 N002 71.1(2) . . ?
C00B W001 N002 97.8(3) . . ?
C00B W001 N003 96.8(3) . . ?
C00D W001 N002 98.7(3) . . ?
C00D W001 N003 100.1(3) . . ?
C00D W001 C00B 159.5(4) . . ?
C00K W001 N002 165.9(3) . . ?
C00K W001 N003 94.9(3) . . ?
C00K W001 C00B 84.2(3) . . ?
C00K W001 C00D 82.8(3) . . ?
C00M W001 N002 98.8(3) . . ?
C00M W001 N003 169.8(3) . . ?
C00M W001 C00B 83.6(3) . . ?
C00M W001 C00D 81.8(3) . . ?
C00M W001 C00K 95.3(3) . . ?
C006 N002 W001 119.7(5) . . ?
C006 N002 C00F 118.3(6) . . ?
C00F N002 W001 121.9(5) . . ?
C005 N003 W001 120.2(5) . . ?
C005 N003 C00C 119.7(6) . . ?
C00C N003 W001 120.1(4) . . ?
N003 C005 C006 115.1(7) . . ?
N003 C005 C008 123.9(7) . . ?
C006 C005 C008 121.0(7) . . ?
N002 C006 C005 113.9(7) . . ?
N002 C006 C00I 125.3(7) . . ?
C005 C006 C00I 120.8(7) . . ?
C005 C008 H00A 109.5 . . ?
C005 C008 H00B 109.5 . . ?
C005 C008 H00C 109.5 . . ?
H00A C008 H00B 109.5 . . ?
H00A C008 H00C 109.5 . . ?
H00B C008 H00C 109.5 . . ?
O004 C00B W001 170.2(8) . . ?
C00E C00C N003 118.5(6) . . ?
C00G C00C N003 119.5(7) . . ?
C00G C00C C00E 122.0(7) . . ?
O007 C00D W001 168.6(7) . . ?
C00C C00E C00O 121.9(7) . . ?
C00J C00E C00C 118.3(8) . . ?
C00J C00E C00O 119.8(8) . . ?
C00H C00F N002 119.6(7) . . ?
C00H C00F C00N 120.9(8) . . ?
C00N C00F N002 119.4(7) . . ?
C00C C00G C00L 116.4(8) . . ?
C00C C00G C00R 121.6(8) . . ?
C00L C00G C00R 122.0(8) . . ?
C00F C00H C00Q 120.5(8) . . ?
C00F C00H C00T 118.3(9) . . ?
C00T C00H C00Q 121.2(8) . . ?
C006 C00I H00D 109.5 . . ?
C006 C00I H00E 109.5 . . ?
C006 C00I H00F 109.5 . . ?
H00D C00I H00E 109.5 . . ?
H00D C00I H00F 109.5 . . ?
H00E C00I H00F 109.5 . . ?
C00E C00J H00J 119.5 . . ?
C00P C00J C00E 120.9(9) . . ?
C00P C00J H00J 119.5 . . ?
O009 C00K W001 176.3(7) . . ?
C00G C00L H00L 119.2 . . ?
C00P C00L C00G 121.6(9) . . ?
C00P C00L H00L 119.2 . . ?
O00A C00M W001 178.9(8) . . ?
C00F C00N C00S 121.5(8) . . ?
C00V C00N C00F 118.6(8) . . ?
C00V C00N C00S 119.9(8) . . ?
C00E C00O H00G 109.5 . . ?
C00E C00O H00H 109.5 . . ?
C00E C00O H00I 109.5 . . ?
H00G C00O H00H 109.5 . . ?
H00G C00O H00I 109.5 . . ?
H00H C00O H00I 109.5 . . ?
C00J C00P C00L 120.6(9) . . ?
C00J C00P H00P 119.7 . . ?
C00L C00P H00P 119.7 . . ?
C00H C00Q H00K 109.5 . . ?
C00H C00Q H00M 109.5 . . ?
C00H C00Q H00N 109.5 . . ?
H00K C00Q H00M 109.5 . . ?
H00K C00Q H00N 109.5 . . ?
H00M C00Q H00N 109.5 . . ?
C00G C00R H00O 109.5 . . ?
C00G C00R H00Q 109.5 . . ?
C00G C00R H00R 109.5 . . ?
H00O C00R H00Q 109.5 . . ?
H00O C00R H00R 109.5 . . ?
H00Q C00R H00R 109.5 . . ?
C00N C00S H00S 109.5 . . ?
C00N C00S H00T 109.5 . . ?
C00N C00S H00U 109.5 . . ?
H00S C00S H00T 109.5 . . ?
H00S C00S H00U 109.5 . . ?
H00T C00S H00U 109.5 . . ?
C00H C00T H00V 119.2 . . ?
C00U C00T C00H 121.7(10) . . ?
C00U C00T H00V 119.2 . . ?
C00T C00U H00W 120.0 . . ?
C00T C00U C00V 119.9(9) . . ?
C00V C00U H00W 120.0 . . ?
C00N C00V H00X 119.7 . . ?
C00U C00V C00N 120.5(9) . . ?
C00U C00V H00X 119.7 . . ?

loop_
_geom_bond_atom_site_label_1
_geom_bond_atom_site_label_2
_geom_bond_distance
_geom_bond_site_symmetry_2
_geom_bond_publ_flag
W001 N002 2.225(6) . ?
W001 N003 2.198(6) . ?
W001 C00B 2.016(9) . ?
W001 C00D 1.997(9) . ?
W001 C00K 1.981(9) . ?
W001 C00M 1.962(9) . ?
N002 C006 1.305(9) . ?
N002 C00F 1.464(9) . ?
N003 C005 1.301(9) . ?
N003 C00C 1.453(9) . ?
O004 C00B 1.153(9) . ?
C005 C006 1.490(10) . ?
C005 C008 1.500(10) . ?
C006 C00I 1.492(9) . ?
O007 C00D 1.167(9) . ?
C008 H00A 0.9600 . ?
C008 H00B 0.9600 . ?
C008 H00C 0.9600 . ?
O009 C00K 1.172(9) . ?
O00A C00M 1.182(9) . ?
C00C C00E 1.408(10) . ?
C00C C00G 1.395(10) . ?
C00E C00J 1.377(11) . ?
C00E C00O 1.520(10) . ?
C00F C00H 1.388(10) . ?
C00F C00N 1.400(10) . ?
C00G C00L 1.406(12) . ?
C00G C00R 1.496(11) . ?
C00H C00Q 1.503(12) . ?
C00H C00T 1.394(12) . ?
C00I H00D 0.9600 . ?
C00I H00E 0.9600 . ?
C00I H00F 0.9600 . ?
C00J H00J 0.9300 . ?
C00J C00P 1.364(13) . ?
C00L H00L 0.9300 . ?
C00L C00P 1.372(12) . ?
C00N C00S 1.520(11) . ?
C00N C00V 1.393(11) . ?
C00O H00G 0.9600 . ?
C00O H00H 0.9600 . ?
C00O H00I 0.9600 . ?
C00P H00P 0.9300 . ?
C00Q H00K 0.9600 . ?
C00Q H00M 0.9600 . ?
C00Q H00N 0.9600 . ?
C00R H00O 0.9600 . ?
C00R H00Q 0.9600 . ?
C00R H00R 0.9600 . ?
C00S H00S 0.9600 . ?
C00S H00T 0.9600 . ?
C00S H00U 0.9600 . ?
C00T H00V 0.9300 . ?
C00T C00U 1.356(13) . ?
C00U H00W 0.9300 . ?
C00U C00V 1.385(13) . ?
C00V H00X 0.9300 . ?

loop_
_geom_torsion_atom_site_label_1
_geom_torsion_atom_site_label_2
_geom_torsion_atom_site_label_3
_geom_torsion_atom_site_label_4
_geom_torsion
_geom_torsion_site_symmetry_1
_geom_torsion_site_symmetry_2
_geom_torsion_site_symmetry_3
_geom_torsion_site_symmetry_4
_geom_torsion_publ_flag
W001 N002 C006 C005 -3.8(8) . . . . ?
W001 N002 C006 C00I 176.9(5) . . . . ?
W001 N002 C00F C00H -91.9(8) . . . . ?
W001 N002 C00F C00N 84.8(8) . . . . ?
W001 N003 C005 C006 0.6(8) . . . . ?
W001 N003 C005 C008 -179.2(5) . . . . ?
W001 N003 C00C C00E 92.1(7) . . . . ?
W001 N003 C00C C00G -85.7(7) . . . . ?
N002 C00F C00H C00Q -3.2(12) . . . . ?
N002 C00F C00H C00T 178.4(8) . . . . ?
N002 C00F C00N C00S 3.9(11) . . . . ?
N002 C00F C00N C00V -177.9(8) . . . . ?
N003 C005 C006 N002 2.1(9) . . . . ?
N003 C005 C006 C00I -178.6(6) . . . . ?
N003 C00C C00E C00J -173.4(7) . . . . ?
N003 C00C C00E C00O 5.9(11) . . . . ?
N003 C00C C00G C00L 173.7(7) . . . . ?
N003 C00C C00G C00R -7.4(11) . . . . ?
C005 N003 C00C C00E -86.7(8) . . . . ?
C005 N003 C00C C00G 95.5(9) . . . . ?
C006 N002 C00F C00H 84.4(9) . . . . ?
C006 N002 C00F C00N -98.9(8) . . . . ?
C008 C005 C006 N002 -178.1(6) . . . . ?
C008 C005 C006 C00I 1.2(10) . . . . ?
C00C N003 C005 C006 179.4(6) . . . . ?
C00C N003 C005 C008 -0.3(10) . . . . ?
C00C C00E C00J C00P -2.3(14) . . . . ?
C00C C00G C00L C00P 1.8(13) . . . . ?
C00E C00C C00G C00L -4.0(12) . . . . ?
C00E C00C C00G C00R 174.9(7) . . . . ?
C00E C00J C00P C00L 0.1(16) . . . . ?
C00F N002 C006 C005 179.8(6) . . . . ?
C00F N002 C006 C00I 0.5(11) . . . . ?
C00F C00H C00T C00U -0.8(14) . . . . ?
C00F C00N C00V C00U -0.4(14) . . . . ?
C00G C00C C00E C00J 4.3(12) . . . . ?
C00G C00C C00E C00O -176.3(7) . . . . ?
C00G C00L C00P C00J 0.1(16) . . . . ?
C00H C00F C00N C00S -179.4(8) . . . . ?
C00H C00F C00N C00V -1.2(12) . . . . ?
C00H C00T C00U C00V -0.7(16) . . . . ?
C00N C00F C00H C00Q -179.8(8) . . . . ?
C00N C00F C00H C00T 1.8(12) . . . . ?
C00O C00E C00J C00P 178.4(9) . . . . ?
C00Q C00H C00T C00U -179.2(10) . . . . ?
C00R C00G C00L C00P -177.1(9) . . . . ?
C00S C00N C00V C00U 177.8(9) . . . . ?
C00T C00U C00V C00N 1.4(16) . . . . ?
